data_7251402
loop_
_publ_author_name
'Kanagavel, Manimurugan'
'Nechipadappu, Sunil Kumar'

_publ_section_title
;
 Structural insights into the multi-component solid forms of aminocaproic
 acid and aminomethyl benzoic acid: mechanochemical approach for the
 preparation of salt forms
;
_journal_name_full CrystEngComm
_journal_paper_doi 10.1039/D5CE00830A
_journal_year 2026
_chemical_formula_moiety 'C8 H10 N O2 +, C5 H3 N2 O4 -'
_chemical_formula_sum 'C13 H13 N3 O6'
_chemical_formula_weight 307.26
_chemical_name_systematic 'Aminomethyl benzoic acid orotate'
_space_group_crystal_system triclinic
_space_group_IT_number 2
_space_group_name_Hall '-P 1'
_space_group_name_H-M_alt 'P -1'
_atom_sites_solution_hydrogens mixed
_atom_sites_solution_primary difmap
_atom_sites_solution_secondary difmap
_audit_creation_method SHELXL-2019/3
_audit_update_record
;
2025-06-10 deposited with the CCDC.	2025-11-18 downloaded from the CCDC.
;
_cell_angle_alpha 102.250(3)
_cell_angle_beta 93.673(3)
_cell_angle_gamma 91.141(4)
_cell_formula_units_Z 2
_cell_length_a 5.8889(6)
_cell_length_b 10.2677(10)
_cell_length_c 11.2466(10)
_cell_measurement_reflns_used 5693
_cell_measurement_temperature 294(2)
_cell_measurement_theta_max 30.4
_cell_measurement_theta_min 2.44
_cell_volume 662.79(11)
_computing_cell_refinement '<i>SAINT</i> (Bruker, 2016)'
_computing_data_collection '<i>APEX3</i> (Bruker, 2016)'
_computing_data_reduction 'Bruker SAINT'
_computing_molecular_graphics 'Bruker SHELXTL'
_computing_publication_material 'Bruker SHELXTL'
_computing_structure_refinement '<i>SHELXL2014</i> (Sheldrick, 2015)'
_computing_structure_solution '<i>SHELXT</i> (Sheldrick, 2015)'
_diffrn_ambient_temperature 294(2)
_diffrn_measured_fraction_theta_full 0.994
_diffrn_measured_fraction_theta_max 0.995
_diffrn_measurement_device_type 'Bruker D8 QUEST PHOTON-III'
_diffrn_measurement_method '\w and \f'
_diffrn_radiation_type MoK\a
_diffrn_radiation_wavelength 0.71073
_diffrn_reflns_av_R_equivalents 0.0412
_diffrn_reflns_av_unetI/netI 0.0428
_diffrn_reflns_Laue_measured_fraction_full 0.994
_diffrn_reflns_Laue_measured_fraction_max 0.995
_diffrn_reflns_limit_h_max 8
_diffrn_reflns_limit_h_min -8
_diffrn_reflns_limit_k_max 14
_diffrn_reflns_limit_k_min -14
_diffrn_reflns_limit_l_max 15
_diffrn_reflns_limit_l_min -16
_diffrn_reflns_number 12857
_diffrn_reflns_point_group_measured_fraction_full 0.994
_diffrn_reflns_point_group_measured_fraction_max 0.995
_diffrn_reflns_theta_full 25.242
_diffrn_reflns_theta_max 30.472
_diffrn_reflns_theta_min 2.442
_exptl_absorpt_coefficient_mu 0.124
_exptl_absorpt_correction_T_max 0.7461
_exptl_absorpt_correction_T_min 0.6390
_exptl_absorpt_correction_type multi-scan
_exptl_absorpt_process_details
;
 SADABS 2016/2: Krause, L., Herbst-Irmer, R., Sheldrick G.M. & Stalke D.,
 J. Appl. Cryst. 48 (2015) 3-10
;
_exptl_crystal_density_diffrn 1.540
_exptl_crystal_description plate
_exptl_crystal_F_000 320
_exptl_crystal_recrystallization_method 'Re-crystallisation from solvent: water'
_exptl_crystal_size_max 0.150
_exptl_crystal_size_mid 0.110
_exptl_crystal_size_min 0.100
_refine_diff_density_max 0.442
_refine_diff_density_min -0.333
_refine_diff_density_rms 0.048
_refine_ls_extinction_method none
_refine_ls_goodness_of_fit_ref 1.084
_refine_ls_hydrogen_treatment mixed
_refine_ls_matrix_type full
_refine_ls_number_parameters 223
_refine_ls_number_reflns 4021
_refine_ls_number_restraints 0
_refine_ls_restrained_S_all 1.084
_refine_ls_R_factor_all 0.0744
_refine_ls_R_factor_gt 0.0526
_refine_ls_shift/su_max 0.000
_refine_ls_shift/su_mean 0.000
_refine_ls_structure_factor_coef Fsqd
_refine_ls_weighting_details 'w=1/[\s^2^(Fo^2^)+(0.0848P)^2^+0.0853P] where P=(Fo^2^+2Fc^2^)/3'
_refine_ls_weighting_scheme calc
_refine_ls_wR_factor_gt 0.1503
_refine_ls_wR_factor_ref 0.1661
_reflns_Friedel_coverage 0.000
_reflns_number_gt 2849
_reflns_number_total 4021
_reflns_threshold_expression 'I > 2\s(I)'
_cod_data_source_file d5ce00830a2.cif
_cod_data_source_block KB1170_0m
_cod_database_code 7251402
_shelx_shelxl_version_number 2019/3
_shelx_space_group_comment
;
The symmetry employed for this shelxl refinement is uniquely defined
by the following loop, which should always be used as a source of
symmetry information in preference to the above space-group names.
They are only intended as comments.
;
_shelx_estimated_absorpt_t_min 0.982
_shelx_estimated_absorpt_t_max 0.988

loop_
_space_group_symop_operation_xyz
'x, y, z'
'-x, -y, -z'

loop_
_atom_site_label
_atom_site_type_symbol
_atom_site_fract_x
_atom_site_fract_y
_atom_site_fract_z
_atom_site_U_iso_or_equiv
_atom_site_adp_type
_atom_site_occupancy
_atom_site_site_symmetry_order
_atom_site_calc_flag
_atom_site_refinement_flags_posn
_atom_site_refinement_flags_adp
_atom_site_refinement_flags_occupancy
_atom_site_disorder_assembly
_atom_site_disorder_group
C1 C -0.3177(2) -0.03285(15) 0.23528(13) 0.0374(3) Uani 1 1 d . . . . .
H1D H -0.347769 -0.109072 0.270890 0.045 Uiso 1 1 calc R U . . .
H1DE H -0.458837 0.013433 0.230303 0.045 Uiso 1 1 calc R U . . .
C2 C -0.1436(2) 0.05954(13) 0.31765(12) 0.0316(3) Uani 1 1 d . . . . .
C3 C 0.0671(2) 0.01348(14) 0.35060(13) 0.0368(3) Uani 1 1 d . . . . .
H3 H 0.104465 -0.074005 0.318789 0.044 Uiso 1 1 calc R U . . .
C4 C 0.2218(2) 0.09828(14) 0.43106(13) 0.0351(3) Uani 1 1 d . . . . .
H4 H 0.361943 0.067103 0.453354 0.042 Uiso 1 1 calc R U . . .
C5 C 0.1677(2) 0.22937(13) 0.47826(12) 0.0308(3) Uani 1 1 d . . . . .
C6 C -0.0412(2) 0.27589(14) 0.44457(13) 0.0361(3) Uani 1 1 d . . . . .
H6 H -0.077527 0.363803 0.475290 0.043 Uiso 1 1 calc R U . . .
C7 C -0.1959(2) 0.19066(14) 0.36475(13) 0.0362(3) Uani 1 1 d . . . . .
H7 H -0.336137 0.221951 0.342669 0.043 Uiso 1 1 calc R U . . .
C8 C 0.3363(2) 0.31738(13) 0.56445(12) 0.0324(3) Uani 1 1 d . . . . .
N1 N -0.2434(2) -0.08079(13) 0.11036(12) 0.0363(3) Uani 1 1 d . . . . .
H1NA H -0.343(4) -0.155(2) 0.0672(18) 0.063(6) Uiso 1 1 d . . . . .
H1NB H -0.104(4) -0.119(2) 0.110(2) 0.075(7) Uiso 1 1 d . . . . .
H1NC H -0.235(3) -0.016(2) 0.0686(18) 0.056(5) Uiso 1 1 d . . . . .
O1 O 0.50452(18) 0.27543(10) 0.61071(10) 0.0443(3) Uani 1 1 d . . . . .
O2 O 0.2859(2) 0.44440(11) 0.58651(11) 0.0483(3) Uani 1 1 d . . . . .
H2O H 0.388(4) 0.491(2) 0.636(2) 0.064(6) Uiso 1 1 d . . . . .
C9 C 0.7645(2) 0.58420(13) 0.77711(12) 0.0314(3) Uani 1 1 d . . . . .
C10 C 0.9257(2) 0.68007(14) 0.84847(13) 0.0339(3) Uani 1 1 d . . . . .
H10 H 0.898465 0.770568 0.858947 0.041 Uiso 1 1 calc R U . . .
C11 C 1.1172(2) 0.64010(13) 0.90072(12) 0.0316(3) Uani 1 1 d . . . . .
C13 C 1.2938(3) 0.73833(16) 0.97797(13) 0.0422(4) Uani 1 1 d . . . . .
C12 C 1.0127(2) 0.40877(13) 0.82075(12) 0.0330(3) Uani 1 1 d . . . . .
N2 N 0.8199(2) 0.45377(11) 0.76918(11) 0.0327(3) Uani 1 1 d . . . . .
H2N H 0.724(4) 0.391(2) 0.7207(19) 0.064(6) Uiso 1 1 d . . . . .
N3 N 1.1607(2) 0.50810(12) 0.88734(11) 0.0350(3) Uani 1 1 d . . . . .
H3N H 1.292(4) 0.482(2) 0.9212(18) 0.055(5) Uiso 1 1 d . . . . .
O3 O 0.58711(18) 0.61240(10) 0.72519(10) 0.0432(3) Uani 1 1 d . . . . .
O4 O 1.0465(2) 0.29057(10) 0.80837(11) 0.0526(3) Uani 1 1 d . . . . .
O5 O 1.4684(2) 0.68891(14) 1.01513(12) 0.0597(4) Uani 1 1 d . . . . .
O6 O 1.2461(3) 0.85899(12) 0.99876(12) 0.0646(4) Uani 1 1 d . . . . .

loop_
_atom_site_aniso_label
_atom_site_aniso_U_11
_atom_site_aniso_U_22
_atom_site_aniso_U_33
_atom_site_aniso_U_23
_atom_site_aniso_U_13
_atom_site_aniso_U_12
C1 0.0314(7) 0.0368(7) 0.0403(7) 0.0026(6) -0.0050(6) -0.0087(6)
C2 0.0292(7) 0.0310(6) 0.0321(6) 0.0034(5) -0.0040(5) -0.0059(5)
C3 0.0347(7) 0.0275(6) 0.0430(8) -0.0015(5) -0.0066(6) 0.0001(5)
C4 0.0276(6) 0.0316(6) 0.0419(7) 0.0016(5) -0.0075(5) 0.0004(5)
C5 0.0298(6) 0.0283(6) 0.0315(6) 0.0019(5) -0.0025(5) -0.0035(5)
C6 0.0347(7) 0.0270(6) 0.0426(7) 0.0006(5) -0.0041(6) 0.0016(5)
C7 0.0285(7) 0.0339(7) 0.0431(7) 0.0040(6) -0.0068(6) 0.0001(5)
C8 0.0306(7) 0.0307(6) 0.0325(6) 0.0014(5) -0.0030(5) -0.0045(5)
N1 0.0354(7) 0.0308(6) 0.0382(6) 0.0018(5) -0.0112(5) -0.0052(5)
O1 0.0371(6) 0.0351(5) 0.0535(7) -0.0007(5) -0.0162(5) -0.0034(4)
O2 0.0453(6) 0.0290(5) 0.0614(7) -0.0028(5) -0.0216(6) -0.0023(5)
C9 0.0312(7) 0.0279(6) 0.0326(6) 0.0033(5) -0.0053(5) -0.0037(5)
C10 0.0346(7) 0.0278(6) 0.0364(7) 0.0034(5) -0.0063(5) -0.0047(5)
C11 0.0309(7) 0.0322(6) 0.0290(6) 0.0029(5) -0.0024(5) -0.0087(5)
C13 0.0454(9) 0.0417(8) 0.0348(7) 0.0014(6) -0.0040(6) -0.0187(7)
C12 0.0313(7) 0.0294(6) 0.0352(7) 0.0025(5) -0.0063(5) -0.0014(5)
N2 0.0288(6) 0.0264(5) 0.0387(6) 0.0014(4) -0.0102(5) -0.0038(4)
N3 0.0298(6) 0.0344(6) 0.0370(6) 0.0024(5) -0.0082(5) -0.0039(5)
O3 0.0370(6) 0.0331(5) 0.0544(6) 0.0042(5) -0.0175(5) -0.0001(4)
O4 0.0533(7) 0.0291(5) 0.0689(8) 0.0034(5) -0.0221(6) 0.0044(5)
O5 0.0364(6) 0.0729(9) 0.0572(7) -0.0079(6) -0.0143(5) -0.0120(6)
O6 0.0932(11) 0.0356(6) 0.0603(8) 0.0078(5) -0.0145(7) -0.0238(7)

loop_
_atom_type_symbol
_atom_type_description
_atom_type_scat_dispersion_real
_atom_type_scat_dispersion_imag
_atom_type_scat_source
C C 0.0033 0.0016 'International Tables Vol C Tables 4.2.6.8 and 6.1.1.4'
H H 0.0000 0.0000 'International Tables Vol C Tables 4.2.6.8 and 6.1.1.4'
N N 0.0061 0.0033 'International Tables Vol C Tables 4.2.6.8 and 6.1.1.4'
O O 0.0106 0.0060 'International Tables Vol C Tables 4.2.6.8 and 6.1.1.4'

loop_
_geom_angle_atom_site_label_1
_geom_angle_atom_site_label_2
_geom_angle_atom_site_label_3
_geom_angle
_geom_angle_site_symmetry_1
_geom_angle_site_symmetry_3
_geom_angle_publ_flag
N1 C1 C2 112.95(11) . . ?
N1 C1 H1D 109.0 . . ?
C2 C1 H1D 109.0 . . ?
N1 C1 H1DE 109.0 . . ?
C2 C1 H1DE 109.0 . . ?
H1D C1 H1DE 107.8 . . ?
C7 C2 C3 119.33(12) . . ?
C7 C2 C1 119.91(13) . . ?
C3 C2 C1 120.73(12) . . ?
C4 C3 C2 120.03(13) . . ?
C4 C3 H3 120.0 . . ?
C2 C3 H3 120.0 . . ?
C5 C4 C3 120.28(13) . . ?
C5 C4 H4 119.9 . . ?
C3 C4 H4 119.9 . . ?
C6 C5 C4 119.80(12) . . ?
C6 C5 C8 121.22(12) . . ?
C4 C5 C8 118.98(12) . . ?
C5 C6 C7 119.79(12) . . ?
C5 C6 H6 120.1 . . ?
C7 C6 H6 120.1 . . ?
C2 C7 C6 120.77(13) . . ?
C2 C7 H7 119.6 . . ?
C6 C7 H7 119.6 . . ?
O1 C8 O2 123.33(12) . . ?
O1 C8 C5 122.90(12) . . ?
O2 C8 C5 113.77(12) . . ?
C1 N1 H1NA 109.6(11) . . ?
C1 N1 H1NB 112.8(14) . . ?
H1NA N1 H1NB 102.1(18) . . ?
C1 N1 H1NC 112.8(12) . . ?
H1NA N1 H1NC 111.8(18) . . ?
H1NB N1 H1NC 107.2(18) . . ?
C8 O2 H2O 110.0(14) . . ?
O3 C9 N2 120.60(12) . . ?
O3 C9 C10 124.49(12) . . ?
N2 C9 C10 114.91(12) . . ?
C11 C10 C9 120.43(13) . . ?
C11 C10 H10 119.8 . . ?
C9 C10 H10 119.8 . . ?
C10 C11 N3 120.97(12) . . ?
C10 C11 C13 122.42(13) . . ?
N3 C11 C13 116.60(13) . . ?
O5 C13 O6 127.17(14) . . ?
O5 C13 C11 115.96(14) . . ?
O6 C13 C11 116.86(15) . . ?
O4 C12 N2 121.56(12) . . ?
O4 C12 N3 123.62(13) . . ?
N2 C12 N3 114.81(12) . . ?
C9 N2 C12 126.53(11) . . ?
C9 N2 H2N 116.4(14) . . ?
C12 N2 H2N 116.9(14) . . ?
C11 N3 C12 122.33(12) . . ?
C11 N3 H3N 120.3(13) . . ?
C12 N3 H3N 117.4(13) . . ?

loop_
_geom_bond_atom_site_label_1
_geom_bond_atom_site_label_2
_geom_bond_distance
_geom_bond_site_symmetry_2
_geom_bond_publ_flag
C1 N1 1.4836(19) . ?
C1 C2 1.5084(18) . ?
C1 H1D 0.9700 . ?
C1 H1DE 0.9700 . ?
C2 C7 1.3866(19) . ?
C2 C3 1.393(2) . ?
C3 C4 1.3909(19) . ?
C3 H3 0.9300 . ?
C4 C5 1.3894(19) . ?
C4 H4 0.9300 . ?
C5 C6 1.387(2) . ?
C5 C8 1.4872(17) . ?
C6 C7 1.3900(19) . ?
C6 H6 0.9300 . ?
C7 H7 0.9300 . ?
C8 O1 1.2179(17) . ?
C8 O2 1.3185(17) . ?
N1 H1NA 0.98(2) . ?
N1 H1NB 0.92(2) . ?
N1 H1NC 0.89(2) . ?
O2 H2O 0.86(2) . ?
C9 O3 1.2334(17) . ?
C9 N2 1.3706(17) . ?
C9 C10 1.4300(18) . ?
C10 C11 1.349(2) . ?
C10 H10 0.9300 . ?
C11 N3 1.3628(18) . ?
C11 C13 1.5246(19) . ?
C13 O5 1.243(2) . ?
C13 O6 1.252(2) . ?
C12 O4 1.2137(16) . ?
C12 N2 1.3746(18) . ?
C12 N3 1.3847(17) . ?
N2 H2N 0.91(2) . ?
N3 H3N 0.91(2) . ?

loop_
_geom_hbond_atom_site_label_D
_geom_hbond_atom_site_label_H
_geom_hbond_atom_site_label_A
_geom_hbond_distance_DH
_geom_hbond_distance_HA
_geom_hbond_distance_DA
_geom_hbond_angle_DHA
_geom_hbond_site_symmetry_A
_geom_hbond_publ_flag
N1 H1NA O5 0.98(2) 1.89(2) 2.8549(17) 168.0(18) 1_344 yes
N1 H1NA O6 0.98(2) 2.51(2) 3.179(2) 125.7(15) 1_344 yes
N1 H1NB O4 0.92(2) 2.18(2) 2.7604(18) 120.7(17) 2_656 yes
N1 H1NB O6 0.92(2) 2.47(2) 3.237(2) 141.6(18) 1_444 yes
N1 H1NC O6 0.89(2) 1.92(2) 2.8067(19) 170.0(17) 2_666 yes
O2 H2O O3 0.86(2) 1.79(2) 2.6338(15) 169(2) . yes
N2 H2N O1 0.91(2) 1.93(2) 2.8344(15) 173(2) . yes
N3 H3N O5 0.91(2) 2.47(2) 3.298(2) 151.7(17) 2_867 yes

loop_
_geom_torsion_atom_site_label_1
_geom_torsion_atom_site_label_2
_geom_torsion_atom_site_label_3
_geom_torsion_atom_site_label_4
_geom_torsion
_geom_torsion_site_symmetry_1
_geom_torsion_site_symmetry_2
_geom_torsion_site_symmetry_3
_geom_torsion_site_symmetry_4
_geom_torsion_publ_flag
N1 C1 C2 C7 116.87(15) . . . . ?
N1 C1 C2 C3 -65.37(18) . . . . ?
C7 C2 C3 C4 0.7(2) . . . . ?
C1 C2 C3 C4 -177.06(13) . . . . ?
C2 C3 C4 C5 -0.4(2) . . . . ?
C3 C4 C5 C6 -0.2(2) . . . . ?
C3 C4 C5 C8 179.77(13) . . . . ?
C4 C5 C6 C7 0.6(2) . . . . ?
C8 C5 C6 C7 -179.37(13) . . . . ?
C3 C2 C7 C6 -0.3(2) . . . . ?
C1 C2 C7 C6 177.48(13) . . . . ?
C5 C6 C7 C2 -0.4(2) . . . . ?
C6 C5 C8 O1 168.20(14) . . . . ?
C4 C5 C8 O1 -11.8(2) . . . . ?
C6 C5 C8 O2 -11.39(19) . . . . ?
C4 C5 C8 O2 168.60(13) . . . . ?
O3 C9 C10 C11 -179.08(13) . . . . ?
N2 C9 C10 C11 0.9(2) . . . . ?
C9 C10 C11 N3 -0.3(2) . . . . ?
C9 C10 C11 C13 -179.77(12) . . . . ?
C10 C11 C13 O5 -176.10(14) . . . . ?
N3 C11 C13 O5 4.44(19) . . . . ?
C10 C11 C13 O6 5.1(2) . . . . ?
N3 C11 C13 O6 -174.39(14) . . . . ?
O3 C9 N2 C12 178.97(13) . . . . ?
C10 C9 N2 C12 -1.0(2) . . . . ?
O4 C12 N2 C9 -179.97(14) . . . . ?
N3 C12 N2 C9 0.5(2) . . . . ?
C10 C11 N3 C12 -0.3(2) . . . . ?
C13 C11 N3 C12 179.20(12) . . . . ?
O4 C12 N3 C11 -179.31(14) . . . . ?
N2 C12 N3 C11 0.2(2) . . . . ?
